data_2203344
loop_
_publ_author_name
'Gartenmann Dickson, Lukas'
'Hauser, J\"urg'
'Blaser, Adrian'
'Reymond, Jean-Louis'
'B\"urgi, Hans-Beat'

_publ_section_title
;(1<i>SR</i>,2<i>SR</i>,4<i>SR</i>)-7-Oxabicyclo[2.2.1]hept-5-ene-2-carboxylic
 acid
;
_journal_issue 3
_journal_name_full 'Acta Crystallographica Section E'
_journal_page_first o381
_journal_page_last o382
_journal_paper_doi 10.1107/S1600536804003198
_journal_volume 60
_journal_year 2004
_chemical_formula_iupac 'C7 H8 O3'
_chemical_formula_moiety 'C7 H8 O3'
_chemical_formula_sum 'C7 H8 O3'
_chemical_formula_weight 140.13
_chemical_melting_point 96
_chemical_name_systematic
;
(1SR,2SR,4SR)-7-oxabicyclo[2.2.1]hept-5-ene-2-carboxylic acid
;
_space_group_IT_number 14
_symmetry_cell_setting monoclinic
_symmetry_space_group_name_Hall '-P 2yn'
_symmetry_space_group_name_H-M 'P 1 21/n 1'
_atom_sites_solution_hydrogens difmap
_atom_sites_solution_primary direct
_atom_sites_solution_secondary difmap
_audit_creation_method SHELXL-97
_cell_angle_alpha 90.00
_cell_angle_beta 111.708(13)
_cell_angle_gamma 90.00
_cell_formula_units_Z 4
_cell_length_a 5.239(4)
_cell_length_b 23.709(19)
_cell_length_c 5.669(5)
_cell_measurement_reflns_used 781
_cell_measurement_temperature 293(2)
_cell_measurement_theta_max 27.010
_cell_measurement_theta_min 3.437
_cell_volume 654.2(9)
_computing_cell_refinement 'SAINT (Bruker, 2003)'
_computing_data_collection 'SMART (Bruker, 2003)'
_computing_data_reduction SAINT
_computing_molecular_graphics SHELXTL
_computing_publication_material SHELXTL
_computing_structure_refinement SHELXTL
_computing_structure_solution 'SHELXTL (Sheldrick, 2003)'
_diffrn_ambient_temperature 293(2)
_diffrn_measured_fraction_theta_full 0.997
_diffrn_measured_fraction_theta_max 0.934
_diffrn_measurement_device_type
;
Siemens SMART 1K CCD area-detector
;
_diffrn_measurement_method \w
_diffrn_radiation_monochromator graphite
_diffrn_radiation_source 'fine-focus sealed tube'
_diffrn_radiation_type MoK\a
_diffrn_radiation_wavelength 0.71073
_diffrn_reflns_av_R_equivalents 0.0136
_diffrn_reflns_av_sigmaI/netI 0.0145
_diffrn_reflns_limit_h_max 6
_diffrn_reflns_limit_h_min -6
_diffrn_reflns_limit_k_max 26
_diffrn_reflns_limit_k_min -30
_diffrn_reflns_limit_l_max 7
_diffrn_reflns_limit_l_min -7
_diffrn_reflns_number 3688
_diffrn_reflns_theta_full 25.00
_diffrn_reflns_theta_max 27.80
_diffrn_reflns_theta_min 3.44
_diffrn_standards_number 0
_exptl_absorpt_coefficient_mu 0.112
_exptl_absorpt_correction_type none
_exptl_crystal_colour colourless
_exptl_crystal_density_diffrn 1.423
_exptl_crystal_density_method 'not measured'
_exptl_crystal_description prism
_exptl_crystal_F_000 296
_exptl_crystal_size_max 0.55
_exptl_crystal_size_mid 0.42
_exptl_crystal_size_min 0.35
_refine_diff_density_max 0.326
_refine_diff_density_min -0.196
_refine_ls_extinction_method none
_refine_ls_goodness_of_fit_ref 1.039
_refine_ls_hydrogen_treatment refall
_refine_ls_matrix_type full
_refine_ls_number_parameters 123
_refine_ls_number_reflns 1439
_refine_ls_number_restraints 0
_refine_ls_restrained_S_all 1.039
_refine_ls_R_factor_all 0.0489
_refine_ls_R_factor_gt 0.0428
_refine_ls_shift/su_max 0.007
_refine_ls_shift/su_mean 0.002
_refine_ls_structure_factor_coef Fsqd
_refine_ls_weighting_details 'calc w = 1/[\s^2^(Fo^2^)+(0.0538P)^2^+0.2006P] where P = (Fo^2^+2Fc^2^)/3'
_refine_ls_weighting_scheme calc
_refine_ls_wR_factor_gt 0.1107
_refine_ls_wR_factor_ref 0.1151
_reflns_number_gt 1256
_reflns_number_total 1439
_reflns_threshold_expression I>2\s(I)
_cod_data_source_file om6216.cif
_cod_data_source_block I
_cod_database_code 2203344
_cod_database_fobs_code 2203344

loop_
_symmetry_equiv_pos_as_xyz
'x, y, z'
'-x+1/2, y+1/2, -z+1/2'
'-x, -y, -z'
'x-1/2, -y-1/2, z-1/2'

loop_
_atom_site_label
_atom_site_fract_x
_atom_site_fract_y
_atom_site_fract_z
_atom_site_U_iso_or_equiv
_atom_site_adp_type
_atom_site_calc_flag
_atom_site_occupancy
_atom_site_type_symbol
O1 0.2412(2) 0.17910(5) 0.4921(2) 0.0511(3) Uani d 1 O
C1 0.2964(3) 0.14260(7) 0.7071(3) 0.0446(4) Uani d 1 C
C2 0.1147(3) 0.09102(6) 0.5795(3) 0.0446(4) Uani d 1 C
C3 -0.1348(4) 0.11994(7) 0.3806(3) 0.0529(4) Uani d 1 C
C4 -0.0509(3) 0.18241(7) 0.4320(3) 0.0503(4) Uani d 1 C
C5 -0.0606(4) 0.19712(7) 0.6866(4) 0.0564(5) Uani d 1 C
C6 0.1536(4) 0.17255(7) 0.8561(3) 0.0515(4) Uani d 1 C
C7 0.0560(3) 0.05296(6) 0.7635(3) 0.0443(4) Uani d 1 C
O2 -0.1705(3) 0.03504(6) 0.7340(3) 0.0671(4) Uani d 1 O
O3 0.2739(3) 0.04039(6) 0.9601(3) 0.0748(5) Uani d 1 O
H1 0.482(4) 0.1366(8) 0.787(4) 0.056(5) Uiso d 1 H
H2 0.214(4) 0.0686(8) 0.499(3) 0.059(5) Uiso d 1 H
H3 -0.150(4) 0.1096(9) 0.208(4) 0.066(6) Uiso d 1 H
H4 -0.136(4) 0.2081(8) 0.289(4) 0.067(6) Uiso d 1 H
H5 -0.203(4) 0.2167(9) 0.715(4) 0.074(6) Uiso d 1 H
H6 0.212(4) 0.1701(9) 1.035(4) 0.071(6) Uiso d 1 H
H7 -0.307(4) 0.1108(9) 0.403(4) 0.065(6) Uiso d 1 H
H8 0.232(5) 0.0134(12) 1.066(5) 0.105(8) Uiso d 1 H

loop_
_atom_site_aniso_label
_atom_site_aniso_U_11
_atom_site_aniso_U_22
_atom_site_aniso_U_33
_atom_site_aniso_U_12
_atom_site_aniso_U_13
_atom_site_aniso_U_23
O1 0.0503(6) 0.0575(7) 0.0501(6) -0.0017(5) 0.0237(5) 0.0158(5)
C1 0.0385(7) 0.0515(8) 0.0429(8) -0.0025(6) 0.0138(6) 0.0109(6)
C2 0.0530(8) 0.0402(7) 0.0442(8) 0.0043(6) 0.0221(7) 0.0000(6)
C3 0.0552(9) 0.0565(10) 0.0397(8) -0.0062(8) 0.0090(7) 0.0040(7)
C4 0.0482(8) 0.0493(9) 0.0526(9) 0.0054(7) 0.0176(7) 0.0171(7)
C5 0.0700(11) 0.0380(8) 0.0742(12) 0.0009(8) 0.0420(10) 0.0015(7)
C6 0.0692(11) 0.0428(8) 0.0463(9) -0.0164(7) 0.0260(8) -0.0053(6)
C7 0.0495(8) 0.0322(6) 0.0509(8) 0.0038(6) 0.0181(7) 0.0019(6)
O2 0.0546(7) 0.0657(8) 0.0735(9) -0.0088(6) 0.0147(6) 0.0243(6)
O3 0.0541(8) 0.0756(9) 0.0829(10) -0.0010(6) 0.0117(7) 0.0406(8)

loop_
_atom_type_symbol
_atom_type_description
_atom_type_scat_dispersion_real
_atom_type_scat_dispersion_imag
_atom_type_scat_source
C C 0.0033 0.0016 'International Tables Vol C Tables 4.2.6.8 and 6.1.1.4'
H H 0.0000 0.0000 'International Tables Vol C Tables 4.2.6.8 and 6.1.1.4'
O O 0.0106 0.0060 'International Tables Vol C Tables 4.2.6.8 and 6.1.1.4'

loop_
_geom_angle_atom_site_label_1
_geom_angle_atom_site_label_2
_geom_angle_atom_site_label_3
_geom_angle
_geom_angle_publ_flag
C1 O1 C4 95.53(11) y
O1 C1 C6 101.97(14) y
O1 C1 C2 100.53(13) y
C6 C1 C2 106.75(13) y
C7 C2 C3 116.27(15) y
C7 C2 C1 113.50(13) y
C3 C2 C1 101.46(13) y
C2 C3 C4 100.62(13) y
O1 C4 C5 101.27(14) y
O1 C4 C3 101.31(13) y
C5 C4 C3 107.19(13) y
C6 C5 C4 106.05(16) y
C5 C6 C1 105.50(16) y
O2 C7 O3 122.81(15) y
O2 C7 C2 123.97(15) y
O3 C7 C2 113.21(15) y
O1 C1 H1 110.7(12) ?
C6 C1 H1 117.2(12) ?
C2 C1 H1 117.4(12) ?
C6 C5 H5 127.5(13) ?
C4 C5 H5 126.2(13) ?
C5 C6 H6 131.4(13) ?
C1 C6 H6 122.9(13) ?
C7 C2 H2 106.3(11) ?
C3 C2 H2 111.1(11) ?
C1 C2 H2 108.0(11) ?
C2 C3 H3 110.8(12) ?
C4 C3 H3 109.9(12) ?
C2 C3 H7 112.4(12) ?
C4 C3 H7 113.6(12) ?
H3 C3 H7 109.3(16) ?
O1 C4 H4 110.4(12) ?
C5 C4 H4 118.8(12) ?
C3 C4 H4 115.5(12) ?
C7 O3 H8 111.1(16) ?

loop_
_geom_bond_atom_site_label_1
_geom_bond_atom_site_label_2
_geom_bond_distance
_geom_bond_publ_flag
O1 C1 1.434(2) y
O1 C4 1.441(2) y
C1 C2 1.554(2) y
C2 C3 1.536(2) y
C3 C4 1.542(3) y
C4 C5 1.504(3) y
C5 C6 1.313(3) y
C1 C6 1.498(2) y
C2 C7 1.495(2) y
C7 O2 1.212(2) ?
C7 O3 1.301(2) ?
O3 H8 0.95(3) ?
C1 H1 0.921(19) ?
C5 H5 0.94(2) ?
C6 H6 0.95(2) ?
C2 H2 0.97(2) ?
C3 H3 0.99(2) ?
C3 H7 0.98(2) ?
C4 H4 0.98(2) ?

loop_
_geom_torsion_atom_site_label_1
_geom_torsion_atom_site_label_2
_geom_torsion_atom_site_label_3
_geom_torsion_atom_site_label_4
_geom_torsion_site_symmetry_4
_geom_torsion
C4 O1 C1 C6 . -50.44(14)
C4 O1 C1 C2 . 59.38(14)
C4 C5 C6 C1 . 0.01(17)
O1 C1 C6 C5 . 32.61(16)
C2 C1 C6 C5 . -72.40(16)
O2 C7 C2 C3 . 15.7(2)
O3 C7 C2 C3 . -164.78(15)
O2 C7 C2 C1 . 132.79(17)
O3 C7 C2 C1 . -47.65(19)
O1 C1 C2 C7 . -161.59(13)
C6 C1 C2 C7 . -55.55(17)
O1 C1 C2 C3 . -36.10(15)
C6 C1 C2 C3 . 69.94(16)
C7 C2 C3 C4 . 123.34(15)
C1 C2 C3 C4 . -0.28(15)
C1 O1 C4 C5 . 50.06(14)
C1 O1 C4 C3 . -60.26(14)
C6 C5 C4 O1 . -32.35(16)
C6 C5 C4 C3 . 73.37(18)
C2 C3 C4 O1 . 36.50(15)
C2 C3 C4 C5 . -69.19(17)
O3 C7 O2 H8 . -2.4(9)
C7 O2 H8 O3 3_557 -177.5(7)
C7 O3 H8 O2 . -2.3(8)

loop_
_cod_related_entry_id
_cod_related_entry_database
_cod_related_entry_code
1 ChemSpider 2411145
